data_7205583
loop_
_publ_author_name
'Kole, Goutam Kumar'
'Tan, Geok Kheng'
'Vittal, Jagadese J.'

_publ_section_title
;
 Crystal engineering studies on the salts of
 trans-4,4&#x2032;-stilbenedicarboxylic acid in the context of solid
 state [2 + 2] cycloaddition reaction
;
_journal_issue 9
_journal_name_full CrystEngComm
_journal_page_first 3138
_journal_paper_doi 10.1039/c0ce00224k
_journal_volume 13
_journal_year 2011
_chemical_formula_sum 'C42 H57 N3 O6'
_chemical_formula_weight 699.91
_chemical_name_systematic
;
?
;
_space_group_IT_number 2
_symmetry_cell_setting triclinic
_symmetry_space_group_name_Hall '-P 1'
_symmetry_space_group_name_H-M 'P -1'
_atom_sites_solution_hydrogens geom
_atom_sites_solution_primary direct
_atom_sites_solution_secondary difmap
_audit_creation_method SHELXL-97
_cell_angle_alpha 110.722(2)
_cell_angle_beta 111.880(2)
_cell_angle_gamma 95.796(2)
_cell_formula_units_Z 2
_cell_length_a 12.1042(10)
_cell_length_b 12.6256(10)
_cell_length_c 15.2007(11)
_cell_measurement_reflns_used 1573
_cell_measurement_temperature 223(2)
_cell_measurement_theta_max 24.72
_cell_measurement_theta_min 2.70
_cell_volume 1942.3(3)
_computing_cell_refinement 'Bruker SMART'
_computing_data_collection 'Bruker SMART'
_computing_data_reduction 'Bruker SAINT'
_computing_molecular_graphics 'Bruker SHELXTL'
_computing_publication_material 'Bruker SHELXTL'
_computing_structure_refinement 'SHELXL-97 (Sheldrick, 1997)'
_computing_structure_solution 'SHELXS-97 (Sheldrick, 1990)'
_diffrn_ambient_temperature 223(2)
_diffrn_measured_fraction_theta_full 0.995
_diffrn_measured_fraction_theta_max 0.995
_diffrn_measurement_device_type 'CCD area detector'
_diffrn_measurement_method 'phi and omega scans'
_diffrn_radiation_monochromator graphite
_diffrn_radiation_source 'fine-focus sealed tube'
_diffrn_radiation_type MoK\a
_diffrn_radiation_wavelength 0.71073
_diffrn_reflns_av_R_equivalents 0.0361
_diffrn_reflns_av_sigmaI/netI 0.0767
_diffrn_reflns_limit_h_max 15
_diffrn_reflns_limit_h_min -15
_diffrn_reflns_limit_k_max 16
_diffrn_reflns_limit_k_min -16
_diffrn_reflns_limit_l_max 19
_diffrn_reflns_limit_l_min -13
_diffrn_reflns_number 13954
_diffrn_reflns_theta_full 27.50
_diffrn_reflns_theta_max 27.50
_diffrn_reflns_theta_min 1.59
_exptl_absorpt_coefficient_mu 0.080
_exptl_absorpt_correction_T_max 0.9952
_exptl_absorpt_correction_T_min 0.9719
_exptl_absorpt_correction_type multi-scan
_exptl_absorpt_process_details 'SADABS (Sheldrick, 2005)'
_exptl_crystal_colour Colourless
_exptl_crystal_density_diffrn 1.197
_exptl_crystal_density_meas ?
_exptl_crystal_density_method 'not measured'
_exptl_crystal_description 'Thin Plate'
_exptl_crystal_F_000 756
_exptl_crystal_size_max 0.36
_exptl_crystal_size_mid 0.20
_exptl_crystal_size_min 0.06
_refine_diff_density_max 0.644
_refine_diff_density_min -0.514
_refine_diff_density_rms 0.052
_refine_ls_extinction_method none
_refine_ls_goodness_of_fit_ref 1.034
_refine_ls_hydrogen_treatment constr
_refine_ls_matrix_type full
_refine_ls_number_parameters 509
_refine_ls_number_reflns 8874
_refine_ls_number_restraints 12
_refine_ls_restrained_S_all 1.051
_refine_ls_R_factor_all 0.1291
_refine_ls_R_factor_gt 0.0793
_refine_ls_shift/su_max 0.000
_refine_ls_shift/su_mean 0.000
_refine_ls_structure_factor_coef Fsqd
_refine_ls_weighting_details 'calc w=1/[\s^2^(Fo^2^)+(0.1086P)^2^+0.0000P] where P=(Fo^2^+2Fc^2^)/3'
_refine_ls_weighting_scheme calc
_refine_ls_wR_factor_gt 0.1976
_refine_ls_wR_factor_ref 0.2255
_reflns_number_gt 5245
_reflns_number_total 8874
_reflns_threshold_expression >2sigma(I)
_cod_data_source_file c0ce00224k.txt
_cod_data_source_block compound_1
_cod_depositor_comments
;
The following automatic conversions were performed:
'_symmetry_cell_setting' value 'Triclinic' changed to 'triclinic'
according to '/home/saulius/struct/CIF-dictionaries/cif_core.dic'
dictionary named 'cif_core.dic' version 2.4.1 from
2010-06-29.

'_exptl_absorpt_correction_type' value 'Multi-scan' changed
to 'multi-scan' according to
'/home/saulius/struct/CIF-dictionaries/cif_core.dic' dictionary named
'cif_core.dic' version 2.4.1 from 2010-06-29.

Automatic conversion script
Id: cif_fix_enum 1555 2011-01-17 13:19:09Z saulius 

The following automatic conversions were performed:

'_exptl_crystal_density_meas' value 'Not Measured' was changed to '?'
- the value is perceived as not measured.

Automatic conversion script
Id: cif_fix_values 3008 2015-01-20 13:52:24Z robertas 
;
_cod_original_sg_symbol_H-M P-1
_cod_database_code 7205583

loop_
_symmetry_equiv_pos_as_xyz
'x, y, z'
'-x, -y, -z'

loop_
_atom_site_label
_atom_site_type_symbol
_atom_site_fract_x
_atom_site_fract_y
_atom_site_fract_z
_atom_site_U_iso_or_equiv
_atom_site_adp_type
_atom_site_occupancy
_atom_site_symmetry_multiplicity
_atom_site_calc_flag
_atom_site_refinement_flags
_atom_site_disorder_assembly
_atom_site_disorder_group
O1 O 1.06462(16) -0.35342(16) 0.63056(15) 0.0407(5) Uani 1 1 d . . .
O2 O 1.13287(17) -0.27793(16) 0.54232(15) 0.0432(5) Uani 1 1 d . . .
O3 O 0.35486(18) 0.41238(16) 0.65327(14) 0.0431(5) Uani 1 1 d . . .
O4 O 0.36311(17) 0.44301(17) 0.52033(15) 0.0445(5) Uani 1 1 d . . .
O5 O 0.3690(2) 0.62341(19) 0.07154(16) 0.0541(6) Uani 1 1 d . . .
O6 O 0.33839(19) 0.61039(17) -0.08564(15) 0.0468(5) Uani 1 1 d . . .
N1 N 0.15915(19) 0.51017(19) 0.42251(16) 0.0346(5) Uani 1 1 d . . .
H1A H 0.0893 0.4536 0.3965 0.052 Uiso 1 1 calc R . .
H1B H 0.1560 0.5772 0.4682 0.052 Uiso 1 1 calc R . .
H1C H 0.2246 0.4876 0.4555 0.052 Uiso 1 1 calc R . .
N2 N 0.30016(18) 0.62183(18) 0.72505(16) 0.0325(5) Uani 1 1 d . . .
H2A H 0.3083 0.6246 0.7872 0.049 Uiso 1 1 calc R . .
H2B H 0.3116 0.5538 0.6884 0.049 Uiso 1 1 calc R . .
H2C H 0.2239 0.6263 0.6890 0.049 Uiso 1 1 calc R . .
N3 N 0.6003(2) 0.59639(19) 0.15729(17) 0.0387(5) Uani 1 1 d . A .
H3A H 0.6115 0.5273 0.1225 0.058 Uiso 1 1 calc R . .
H3B H 0.5255 0.6016 0.1190 0.058 Uiso 1 1 calc R . .
H3C H 0.6051 0.6010 0.2191 0.058 Uiso 1 1 calc R . .
C1 C 1.0642(2) -0.2859(2) 0.58507(19) 0.0342(6) Uani 1 1 d . . .
C2 C 0.9756(2) -0.2104(2) 0.58449(18) 0.0310(5) Uani 1 1 d . . .
C3 C 0.9537(2) -0.1496(2) 0.5220(2) 0.0355(6) Uani 1 1 d . . .
H3 H 0.9938 -0.1570 0.4786 0.043 Uiso 1 1 calc R . .
C4 C 0.8741(2) -0.0787(2) 0.5226(2) 0.0368(6) Uani 1 1 d . . .
H4 H 0.8613 -0.0381 0.4799 0.044 Uiso 1 1 calc R . .
C5 C 0.8124(2) -0.0664(2) 0.58540(19) 0.0319(6) Uani 1 1 d . . .
C6 C 0.8323(2) -0.1300(2) 0.6463(2) 0.0358(6) Uani 1 1 d . . .
H6 H 0.7905 -0.1247 0.6883 0.043 Uiso 1 1 calc R . .
C7 C 0.9126(2) -0.2007(2) 0.64554(19) 0.0336(6) Uani 1 1 d . . .
H7 H 0.9246 -0.2426 0.6870 0.040 Uiso 1 1 calc R . .
C8 C 0.7276(2) 0.0085(2) 0.5899(2) 0.0365(6) Uani 1 1 d . . .
H8 H 0.6869 0.0063 0.6315 0.044 Uiso 1 1 calc R . .
C9 C 0.7018(2) 0.0789(2) 0.5422(2) 0.0373(6) Uani 1 1 d . . .
H9 H 0.7407 0.0808 0.4994 0.045 Uiso 1 1 calc R . .
C10 C 0.6177(2) 0.1543(2) 0.55046(19) 0.0324(6) Uani 1 1 d . . .
C11 C 0.5855(2) 0.2117(2) 0.4853(2) 0.0393(6) Uani 1 1 d . . .
H11 H 0.6149 0.1989 0.4343 0.047 Uiso 1 1 calc R . .
C12 C 0.5109(2) 0.2876(2) 0.4940(2) 0.0373(6) Uani 1 1 d . . .
H12 H 0.4904 0.3251 0.4489 0.045 Uiso 1 1 calc R . .
C13 C 0.4666(2) 0.3083(2) 0.56838(18) 0.0305(5) Uani 1 1 d . . .
C14 C 0.4986(3) 0.2512(2) 0.6337(2) 0.0390(6) Uani 1 1 d . . .
H14 H 0.4699 0.2647 0.6852 0.047 Uiso 1 1 calc R . .
C15 C 0.5715(3) 0.1750(2) 0.6240(2) 0.0395(6) Uani 1 1 d . . .
H15 H 0.5904 0.1363 0.6683 0.047 Uiso 1 1 calc R . .
C16 C 0.3887(2) 0.3945(2) 0.5808(2) 0.0330(6) Uani 1 1 d . . .
C17 C 0.3205(2) 0.6468(2) -0.0049(2) 0.0375(6) Uani 1 1 d . . .
C19 C 0.1783(2) 0.7576(2) -0.08073(19) 0.0346(6) Uani 1 1 d . . .
H19 H 0.1894 0.7259 -0.1419 0.042 Uiso 1 1 calc R . .
C21 C 0.0872(2) 0.8831(2) 0.0168(2) 0.0348(6) Uani 1 1 d . . .
C22 C 0.1400(2) 0.8471(2) 0.0962(2) 0.0379(6) Uani 1 1 d . . .
H22 H 0.1255 0.8754 0.1559 0.046 Uiso 1 1 calc R . .
C23 C 0.2136(2) 0.7703(2) 0.0884(2) 0.0363(6) Uani 1 1 d . . .
H23 H 0.2495 0.7483 0.1434 0.044 Uiso 1 1 calc R . .
C24 C 0.0187(3) 0.9720(2) 0.0300(2) 0.0406(6) Uani 1 1 d . . .
H24 H -0.0009 0.9913 0.0871 0.049 Uiso 1 1 calc R . .
C18 C 0.2349(2) 0.7254(2) 0.00034(19) 0.0311(5) Uani 1 1 d . . .
C20 C 0.1063(2) 0.8351(2) -0.0731(2) 0.0361(6) Uani 1 1 d . . .
H20 H 0.0697 0.8561 -0.1287 0.043 Uiso 1 1 calc R . .
C25 C 0.1717(2) 0.5302(2) 0.3353(2) 0.0361(6) Uani 1 1 d . . .
H25 H 0.2404 0.6016 0.3668 0.043 Uiso 1 1 calc R . .
C30 C 0.2042(3) 0.4294(3) 0.2693(2) 0.0484(7) Uani 1 1 d . . .
H30A H 0.1379 0.3570 0.2371 0.058 Uiso 1 1 calc R . .
H30B H 0.2804 0.4176 0.3134 0.058 Uiso 1 1 calc R . .
C29 C 0.2220(3) 0.4560(3) 0.1837(2) 0.0550(8) Uani 1 1 d . . .
H29A H 0.2927 0.5247 0.2162 0.066 Uiso 1 1 calc R . .
H29B H 0.2400 0.3890 0.1393 0.066 Uiso 1 1 calc R . .
C28 C 0.1078(3) 0.4799(3) 0.1167(2) 0.0575(9) Uani 1 1 d . . .
H28A H 0.0394 0.4081 0.0772 0.069 Uiso 1 1 calc R . .
H28B H 0.1239 0.5026 0.0663 0.069 Uiso 1 1 calc R . .
C27 C 0.0712(4) 0.5772(3) 0.1834(3) 0.0669(10) Uani 1 1 d . . .
H27A H -0.0066 0.5861 0.1387 0.080 Uiso 1 1 calc R . .
H27B H 0.1347 0.6513 0.2148 0.080 Uiso 1 1 calc R . .
C26 C 0.0553(3) 0.5532(3) 0.2704(2) 0.0520(8) Uani 1 1 d . . .
H26A H 0.0388 0.6211 0.3150 0.062 Uiso 1 1 calc R . .
H26B H -0.0151 0.4848 0.2397 0.062 Uiso 1 1 calc R . .
C31 C 0.3943(2) 0.7227(2) 0.7426(2) 0.0356(6) Uani 1 1 d . . .
H31 H 0.3808 0.7207 0.6736 0.043 Uiso 1 1 calc R . .
C32 C 0.5235(3) 0.7112(3) 0.7947(2) 0.0495(7) Uani 1 1 d . . .
H32A H 0.5330 0.6389 0.7491 0.059 Uiso 1 1 calc R . .
H32B H 0.5364 0.7063 0.8606 0.059 Uiso 1 1 calc R . .
C33 C 0.6193(3) 0.8168(3) 0.8164(3) 0.0675(10) Uani 1 1 d . . .
H33A H 0.7022 0.8103 0.8536 0.081 Uiso 1 1 calc R . .
H33B H 0.6116 0.8163 0.7498 0.081 Uiso 1 1 calc R . .
C34 C 0.6040(3) 0.9323(3) 0.8815(3) 0.0670(10) Uani 1 1 d . . .
H34A H 0.6643 0.9979 0.8905 0.080 Uiso 1 1 calc R . .
H34B H 0.6199 0.9366 0.9509 0.080 Uiso 1 1 calc R . .
C35 C 0.4737(3) 0.9425(3) 0.8280(3) 0.0648(9) Uani 1 1 d . . .
H35A H 0.4638 1.0151 0.8729 0.078 Uiso 1 1 calc R . .
H35B H 0.4611 0.9467 0.7620 0.078 Uiso 1 1 calc R . .
C36 C 0.3773(3) 0.8378(2) 0.8064(2) 0.0491(7) Uani 1 1 d . . .
H36A H 0.3840 0.8387 0.8730 0.059 Uiso 1 1 calc R . .
H36B H 0.2946 0.8440 0.7683 0.059 Uiso 1 1 calc R . .
C37 C 0.6975(3) 0.6942(3) 0.1757(2) 0.0595(9) Uani 1 1 d D . .
H37A H 0.7766 0.6847 0.2196 0.071 Uiso 0.658(4) 1 calc PR A 1
H37B H 0.6871 0.7638 0.2254 0.071 Uiso 0.342(4) 1 calc PR A 2
C38 C 0.7064(6) 0.6844(6) 0.0757(4) 0.0606(19) Uani 0.658(4) 1 d PD A 1
H38A H 0.6287 0.6890 0.0270 0.073 Uiso 0.658(4) 1 calc PR A 1
H38B H 0.7199 0.6082 0.0420 0.073 Uiso 0.658(4) 1 calc PR A 1
C39 C 0.8144(9) 0.7846(4) 0.1011(8) 0.086(3) Uani 0.658(4) 1 d PD A 1
H39A H 0.8929 0.7755 0.1446 0.103 Uiso 0.658(4) 1 calc PR A 1
H39B H 0.8166 0.7794 0.0359 0.103 Uiso 0.658(4) 1 calc PR A 1
C40 C 0.7993(7) 0.9051(4) 0.1589(4) 0.0723(19) Uani 0.658(4) 1 d PD A 1
H40A H 0.8676 0.9675 0.1734 0.087 Uiso 0.658(4) 1 calc PR A 1
H40B H 0.7217 0.9153 0.1151 0.087 Uiso 0.658(4) 1 calc PR A 1
C41 C 0.7987(5) 0.9133(4) 0.2611(4) 0.0664(16) Uani 0.658(4) 1 d PD A 1
H41A H 0.7885 0.9900 0.2982 0.080 Uiso 0.658(4) 1 calc PR A 1
H41B H 0.8778 0.9064 0.3058 0.080 Uiso 0.658(4) 1 calc PR A 1
C42 C 0.6925(4) 0.8147(3) 0.2387(4) 0.0517(13) Uani 0.658(4) 1 d PD A 1
H42A H 0.6961 0.8186 0.3053 0.062 Uiso 0.658(4) 1 calc PR A 1
H42B H 0.6134 0.8274 0.2005 0.062 Uiso 0.658(4) 1 calc PR A 1
C38X C 0.6532(13) 0.7131(13) 0.0750(7) 0.096(6) Uani 0.342(4) 1 d PD A 2
H38C H 0.5692 0.7228 0.0537 0.115 Uiso 0.342(4) 1 calc PR A 2
H38D H 0.6555 0.6476 0.0174 0.115 Uiso 0.342(4) 1 calc PR A 2
C39X C 0.7491(8) 0.8283(17) 0.1091(16) 0.111(7) Uani 0.342(4) 1 d PD A 2
H39C H 0.7373 0.8416 0.0469 0.133 Uiso 0.342(4) 1 calc PR A 2
H39D H 0.7323 0.8939 0.1560 0.133 Uiso 0.342(4) 1 calc PR A 2
C40X C 0.8856(8) 0.8297(17) 0.1649(11) 0.118(8) Uani 0.342(4) 1 d PD A 2
H40C H 0.9057 0.7673 0.1180 0.141 Uiso 0.342(4) 1 calc PR A 2
H40D H 0.9400 0.9053 0.1845 0.141 Uiso 0.342(4) 1 calc PR A 2
C41X C 0.9046(10) 0.8105(9) 0.2633(8) 0.085(4) Uani 0.342(4) 1 d PD A 2
H41C H 0.8841 0.8734 0.3095 0.102 Uiso 0.342(4) 1 calc PR A 2
H41D H 0.9919 0.8151 0.3011 0.102 Uiso 0.342(4) 1 calc PR A 2
C42X C 0.8248(5) 0.6911(8) 0.2374(8) 0.065(3) Uani 0.342(4) 1 d PD A 2
H42C H 0.8477 0.6260 0.1959 0.078 Uiso 0.342(4) 1 calc PR A 2
H42D H 0.8325 0.6835 0.3013 0.078 Uiso 0.342(4) 1 calc PR A 2

loop_
_atom_site_aniso_label
_atom_site_aniso_U_11
_atom_site_aniso_U_22
_atom_site_aniso_U_33
_atom_site_aniso_U_23
_atom_site_aniso_U_13
_atom_site_aniso_U_12
O1 0.0394(10) 0.0394(11) 0.0537(12) 0.0288(9) 0.0205(9) 0.0187(9)
O2 0.0449(11) 0.0444(11) 0.0563(12) 0.0258(10) 0.0314(10) 0.0238(9)
O3 0.0573(12) 0.0447(11) 0.0441(11) 0.0239(9) 0.0298(10) 0.0322(10)
O4 0.0485(11) 0.0531(12) 0.0509(12) 0.0351(10) 0.0242(10) 0.0315(10)
O5 0.0653(13) 0.0714(15) 0.0470(12) 0.0368(11) 0.0290(11) 0.0435(12)
O6 0.0679(14) 0.0494(12) 0.0455(12) 0.0270(10) 0.0355(11) 0.0366(11)
N1 0.0352(11) 0.0382(12) 0.0334(12) 0.0182(10) 0.0139(10) 0.0152(10)
N2 0.0339(11) 0.0329(11) 0.0356(12) 0.0164(9) 0.0166(9) 0.0153(9)
N3 0.0488(13) 0.0373(13) 0.0408(13) 0.0229(10) 0.0226(11) 0.0196(11)
C1 0.0314(13) 0.0323(14) 0.0328(14) 0.0103(11) 0.0110(11) 0.0097(11)
C2 0.0313(13) 0.0249(12) 0.0319(13) 0.0106(10) 0.0102(11) 0.0080(10)
C3 0.0418(14) 0.0376(15) 0.0388(14) 0.0197(12) 0.0248(12) 0.0162(12)
C4 0.0394(14) 0.0389(15) 0.0398(15) 0.0233(12) 0.0173(12) 0.0164(12)
C5 0.0309(13) 0.0269(13) 0.0350(14) 0.0109(11) 0.0131(11) 0.0101(11)
C6 0.0424(14) 0.0361(14) 0.0403(15) 0.0183(12) 0.0260(12) 0.0176(12)
C7 0.0399(14) 0.0327(14) 0.0349(14) 0.0178(11) 0.0186(12) 0.0141(12)
C8 0.0386(14) 0.0331(14) 0.0405(15) 0.0145(12) 0.0199(12) 0.0141(12)
C9 0.0375(14) 0.0380(15) 0.0408(15) 0.0162(12) 0.0198(12) 0.0191(12)
C10 0.0339(13) 0.0298(13) 0.0338(14) 0.0131(11) 0.0141(11) 0.0138(11)
C11 0.0442(15) 0.0437(16) 0.0423(15) 0.0222(13) 0.0255(13) 0.0208(13)
C12 0.0433(15) 0.0409(15) 0.0353(14) 0.0219(12) 0.0175(12) 0.0197(13)
C13 0.0288(12) 0.0264(13) 0.0315(13) 0.0116(10) 0.0088(10) 0.0088(10)
C14 0.0487(16) 0.0403(15) 0.0415(15) 0.0214(13) 0.0266(13) 0.0236(13)
C15 0.0512(16) 0.0394(15) 0.0391(15) 0.0234(13) 0.0213(13) 0.0250(13)
C16 0.0318(13) 0.0315(13) 0.0343(14) 0.0136(11) 0.0118(11) 0.0144(11)
C17 0.0409(15) 0.0367(15) 0.0407(16) 0.0190(12) 0.0200(13) 0.0162(12)
C19 0.0387(14) 0.0365(14) 0.0307(13) 0.0137(11) 0.0169(11) 0.0136(12)
C21 0.0346(13) 0.0348(14) 0.0398(15) 0.0171(12) 0.0193(12) 0.0122(12)
C22 0.0482(16) 0.0409(15) 0.0370(15) 0.0186(12) 0.0271(13) 0.0207(13)
C23 0.0431(15) 0.0367(15) 0.0358(14) 0.0195(12) 0.0192(12) 0.0143(12)
C24 0.0474(16) 0.0412(16) 0.0453(16) 0.0196(12) 0.0290(14) 0.0213(13)
C18 0.0337(13) 0.0265(13) 0.0332(13) 0.0122(11) 0.0151(11) 0.0082(11)
C20 0.0385(14) 0.0386(15) 0.0357(14) 0.0185(12) 0.0169(12) 0.0162(12)
C25 0.0383(14) 0.0380(15) 0.0338(14) 0.0189(12) 0.0149(12) 0.0076(12)
C30 0.0577(18) 0.0593(19) 0.0449(17) 0.0297(15) 0.0296(15) 0.0263(16)
C29 0.0546(19) 0.069(2) 0.0415(17) 0.0209(16) 0.0252(15) 0.0107(17)
C28 0.060(2) 0.065(2) 0.0385(17) 0.0253(16) 0.0141(15) 0.0016(17)
C27 0.088(3) 0.077(2) 0.053(2) 0.045(2) 0.0281(19) 0.032(2)
C26 0.0550(18) 0.065(2) 0.0466(18) 0.0331(16) 0.0213(15) 0.0300(17)
C31 0.0357(14) 0.0407(15) 0.0330(14) 0.0197(12) 0.0143(11) 0.0082(12)
C32 0.0377(15) 0.0519(19) 0.0567(19) 0.0238(15) 0.0177(14) 0.0126(14)
C33 0.0411(18) 0.082(3) 0.070(2) 0.030(2) 0.0213(17) -0.0011(18)
C34 0.054(2) 0.061(2) 0.063(2) 0.0210(19) 0.0135(17) -0.0083(17)
C35 0.068(2) 0.0369(18) 0.072(2) 0.0191(17) 0.0202(19) 0.0034(16)
C36 0.0463(16) 0.0333(15) 0.0569(19) 0.0159(14) 0.0156(15) 0.0076(13)
C37 0.076(2) 0.0476(19) 0.066(2) 0.0339(17) 0.0348(19) 0.0118(17)
C38 0.089(5) 0.049(3) 0.053(3) 0.022(3) 0.043(3) 0.007(3)
C39 0.098(6) 0.075(5) 0.119(7) 0.041(5) 0.086(6) 0.006(5)
C40 0.097(5) 0.046(3) 0.078(4) 0.022(3) 0.052(4) -0.003(3)
C41 0.081(4) 0.044(3) 0.060(3) 0.013(2) 0.032(3) -0.008(3)
C42 0.061(3) 0.039(3) 0.059(3) 0.019(2) 0.034(3) 0.007(2)
C38X 0.086(11) 0.117(15) 0.072(9) 0.045(10) 0.022(8) 0.007(9)
C39X 0.054(8) 0.153(17) 0.148(16) 0.136(15) 0.009(9) -0.011(9)
C40X 0.027(6) 0.179(18) 0.143(14) 0.119(14) -0.002(7) -0.025(8)
C41X 0.061(7) 0.102(10) 0.098(9) 0.055(8) 0.033(7) 0.005(7)
C42X 0.065(7) 0.057(6) 0.076(7) 0.037(6) 0.027(6) 0.007(5)

loop_
_atom_type_symbol
_atom_type_description
_atom_type_scat_dispersion_real
_atom_type_scat_dispersion_imag
_atom_type_scat_source
C C 0.0033 0.0016 'International Tables Vol C Tables 4.2.6.8 and 6.1.1.4'
H H 0.0000 0.0000 'International Tables Vol C Tables 4.2.6.8 and 6.1.1.4'
N N 0.0061 0.0033 'International Tables Vol C Tables 4.2.6.8 and 6.1.1.4'
O O 0.0106 0.0060 'International Tables Vol C Tables 4.2.6.8 and 6.1.1.4'

loop_
_geom_angle_atom_site_label_1
_geom_angle_atom_site_label_2
_geom_angle_atom_site_label_3
_geom_angle
_geom_angle_site_symmetry_1
_geom_angle_site_symmetry_3
_geom_angle_publ_flag
O2 C1 O1 124.2(2) . . ?
O2 C1 C2 118.5(2) . . ?
O1 C1 C2 117.3(2) . . ?
C7 C2 C3 118.2(2) . . ?
C7 C2 C1 120.8(2) . . ?
C3 C2 C1 121.0(2) . . ?
C4 C3 C2 121.2(2) . . ?
C3 C4 C5 121.0(2) . . ?
C4 C5 C6 117.7(2) . . ?
C4 C5 C8 123.4(2) . . ?
C6 C5 C8 118.8(2) . . ?
C7 C6 C5 120.9(2) . . ?
C6 C7 C2 121.0(2) . . ?
C9 C8 C5 127.5(2) . . ?
C8 C9 C10 125.7(2) . . ?
C15 C10 C11 117.4(2) . . ?
C15 C10 C9 122.7(2) . . ?
C11 C10 C9 119.9(2) . . ?
C12 C11 C10 121.5(2) . . ?
C13 C12 C11 120.5(2) . . ?
C12 C13 C14 118.2(2) . . ?
C12 C13 C16 120.7(2) . . ?
C14 C13 C16 121.0(2) . . ?
C15 C14 C13 121.1(2) . . ?
C14 C15 C10 121.3(2) . . ?
O4 C16 O3 124.5(2) . . ?
O4 C16 C13 118.2(2) . . ?
O3 C16 C13 117.3(2) . . ?
O5 C17 O6 124.8(2) . . ?
O5 C17 C18 117.4(2) . . ?
O6 C17 C18 117.8(2) . . ?
C20 C19 C18 121.3(2) . . ?
C22 C21 C20 118.0(2) . . ?
C22 C21 C24 120.3(2) . . ?
C20 C21 C24 121.7(2) . . ?
C23 C22 C21 121.0(2) . . ?
C22 C23 C18 120.8(2) . . ?
C24 C24 C21 126.7(3) 2_575 . ?
C23 C18 C19 118.2(2) . . ?
C23 C18 C17 120.4(2) . . ?
C19 C18 C17 121.3(2) . . ?
C19 C20 C21 120.6(2) . . ?
N1 C25 C30 111.4(2) . . ?
N1 C25 C26 110.3(2) . . ?
C30 C25 C26 111.8(2) . . ?
C25 C30 C29 109.7(2) . . ?
C28 C29 C30 111.2(3) . . ?
C29 C28 C27 111.0(3) . . ?
C28 C27 C26 112.6(3) . . ?
C25 C26 C27 109.7(3) . . ?
N2 C31 C32 110.4(2) . . ?
N2 C31 C36 109.8(2) . . ?
C32 C31 C36 111.9(2) . . ?
C31 C32 C33 110.2(2) . . ?
C34 C33 C32 112.1(3) . . ?
C33 C34 C35 110.5(3) . . ?
C36 C35 C34 111.0(3) . . ?
C31 C36 C35 111.2(3) . . ?
N3 C37 C42X 113.0(4) . . ?
N3 C37 C42 114.4(3) . . ?
C42X C37 C42 103.2(5) . . ?
N3 C37 C38 112.9(3) . . ?
C42X C37 C38 99.6(5) . . ?
C42 C37 C38 112.5(3) . . ?
N3 C37 C38X 106.4(5) . . ?
C42X C37 C38X 126.0(7) . . ?
C42 C37 C38X 92.1(7) . . ?
C38 C37 C38X 29.1(6) . . ?
C37 C38 C39 110.4(4) . . ?
C40 C39 C38 110.8(6) . . ?
C41 C40 C39 109.1(5) . . ?
C40 C41 C42 110.1(4) . . ?
C37 C42 C41 112.8(3) . . ?
C37 C38X C39X 101.9(7) . . ?
C40X C39X C38X 115.0(12) . . ?
C41X C40X C39X 108.6(10) . . ?
C40X C41X C42X 112.5(9) . . ?
C37 C42X C41X 102.9(6) . . ?

loop_
_geom_bond_atom_site_label_1
_geom_bond_atom_site_label_2
_geom_bond_distance
_geom_bond_site_symmetry_2
_geom_bond_publ_flag
O1 C1 1.273(3) . ?
O2 C1 1.247(3) . ?
O3 C16 1.270(3) . ?
O4 C16 1.241(3) . ?
O5 C17 1.246(3) . ?
O6 C17 1.258(3) . ?
N1 C25 1.491(3) . ?
N2 C31 1.494(3) . ?
N3 C37 1.484(4) . ?
C1 C2 1.504(3) . ?
C2 C7 1.387(3) . ?
C2 C3 1.389(3) . ?
C3 C4 1.381(3) . ?
C4 C5 1.394(3) . ?
C5 C6 1.400(3) . ?
C5 C8 1.468(3) . ?
C6 C7 1.385(3) . ?
C8 C9 1.325(3) . ?
C9 C10 1.471(3) . ?
C10 C15 1.385(3) . ?
C10 C11 1.392(3) . ?
C11 C12 1.386(3) . ?
C12 C13 1.380(3) . ?
C13 C14 1.390(3) . ?
C13 C16 1.517(3) . ?
C14 C15 1.376(3) . ?
C17 C18 1.509(3) . ?
C19 C20 1.377(3) . ?
C19 C18 1.391(3) . ?
C21 C22 1.394(3) . ?
C21 C20 1.402(3) . ?
C21 C24 1.463(3) . ?
C22 C23 1.385(3) . ?
C23 C18 1.390(3) . ?
C24 C24 1.324(5) 2_575 ?
C25 C30 1.508(4) . ?
C25 C26 1.514(4) . ?
C30 C29 1.536(4) . ?
C29 C28 1.514(4) . ?
C28 C27 1.515(5) . ?
C27 C26 1.528(4) . ?
C31 C32 1.515(4) . ?
C31 C36 1.520(4) . ?
C32 C33 1.524(4) . ?
C33 C34 1.519(5) . ?
C34 C35 1.525(5) . ?
C35 C36 1.520(4) . ?
C37 C42X 1.489(5) . ?
C37 C42 1.505(4) . ?
C37 C38 1.527(4) . ?
C37 C38X 1.537(5) . ?
C38 C39 1.550(4) . ?
C39 C40 1.534(5) . ?
C40 C41 1.523(4) . ?
C41 C42 1.540(4) . ?
C38X C39X 1.552(5) . ?
C39X C40X 1.545(5) . ?
C40X C41X 1.536(5) . ?
C41X C42X 1.537(5) . ?

loop_
_geom_hbond_atom_site_label_D
_geom_hbond_atom_site_label_H
_geom_hbond_atom_site_label_A
_geom_hbond_distance_DH
_geom_hbond_distance_HA
_geom_hbond_distance_DA
_geom_hbond_angle_DHA
_geom_hbond_site_symmetry_A
N1 H1A O1 0.90 1.96 2.840(3) 166.8 2_656
N1 H1B O2 0.90 1.89 2.781(3) 169.6 1_465
N1 H1C O4 0.90 1.86 2.757(3) 177.4 .
N2 H2A O6 0.90 1.91 2.798(3) 170.6 1_556
N2 H2B O3 0.90 1.86 2.733(3) 162.1 .
N2 H2C O1 0.90 1.89 2.781(3) 172.6 1_465
N3 H3A O6 0.90 1.87 2.745(3) 165.0 2_665
N3 H3B O5 0.90 1.85 2.729(3) 165.8 .
N3 H3C O3 0.90 1.89 2.770(3) 165.1 2_666
